data_4127975
loop_
_publ_author_name
'Liu, Liu Leo'
'Zhou, Jiliang'
'Cao, Levy L.'
'Stephan, Douglas W.'

_publ_section_title
;
 Phosphaaluminirenes: Synthons for Main Group Heterocycles.
;
_journal_issue 42
_journal_name_full 'Journal of the American Chemical Society'
_journal_page_first 16971
_journal_page_last 16982
_journal_paper_doi 10.1021/jacs.9b09330
_journal_volume 141
_journal_year 2019
_chemical_formula_sum 'C56.5 H72 Al N4 P'
_chemical_formula_weight 865.13
_space_group_crystal_system monoclinic
_space_group_IT_number 14
_space_group_name_Hall '-P 2ybc'
_space_group_name_H-M_alt 'P 1 21/c 1'
_symmetry_space_group_name_Hall '-P 2ybc'
_symmetry_space_group_name_H-M 'P 1 21/c 1'
_atom_sites_solution_hydrogens geom
_audit_creation_method SHELXL-2014/7
_cell_angle_alpha 90
_cell_angle_beta 103.962(3)
_cell_angle_gamma 90
_cell_formula_units_Z 8
_cell_length_a 27.6729(16)
_cell_length_b 11.0531(5)
_cell_length_c 33.7785(16)
_cell_measurement_reflns_used 7667
_cell_measurement_temperature 150(2)
_cell_measurement_theta_max 23.39
_cell_measurement_theta_min 2.37
_cell_volume 10026.6(9)
_computing_cell_refinement 'Bruker SAINT'
_computing_data_collection 'Bruker APEX2'
_computing_data_reduction 'Bruker SAINT'
_computing_molecular_graphics 'Ortep 3'
_computing_structure_refinement 'SHELXL-2014/7 (Sheldrick, 2014)'
_computing_structure_solution 'SHELXT-2014/4 (Sheldrick, 2015)'
_diffrn_ambient_temperature 150(2)
_diffrn_measured_fraction_theta_full 0.999
_diffrn_measured_fraction_theta_max 0.999
_diffrn_measurement_device_type 'Bruker APEX-II CCD'
_diffrn_measurement_method '\f and \w scans'
_diffrn_radiation_type MoK\a
_diffrn_radiation_wavelength 0.71073
_diffrn_reflns_av_R_equivalents 0.1185
_diffrn_reflns_av_unetI/netI 0.1021
_diffrn_reflns_Laue_measured_fraction_full 0.999
_diffrn_reflns_Laue_measured_fraction_max 0.999
_diffrn_reflns_limit_h_max 32
_diffrn_reflns_limit_h_min -32
_diffrn_reflns_limit_k_max 13
_diffrn_reflns_limit_k_min -13
_diffrn_reflns_limit_l_max 39
_diffrn_reflns_limit_l_min -38
_diffrn_reflns_number 85088
_diffrn_reflns_point_group_measured_fraction_full 0.999
_diffrn_reflns_point_group_measured_fraction_max 0.999
_diffrn_reflns_theta_full 24.711
_diffrn_reflns_theta_max 24.711
_diffrn_reflns_theta_min 0.758
_exptl_absorpt_coefficient_mu 0.113
_exptl_absorpt_correction_T_max 0.7453
_exptl_absorpt_correction_T_min 0.6638
_exptl_absorpt_correction_type multi-scan
_exptl_absorpt_process_details
;
multi-scan from symmetry-related measurements
Sortav (Blessing 1995)
;
_exptl_crystal_colour purple
_exptl_crystal_density_diffrn 1.146
_exptl_crystal_description block
_exptl_crystal_F_000 3736
_exptl_crystal_size_max 0.08
_exptl_crystal_size_mid 0.06
_exptl_crystal_size_min 0.05
_refine_diff_density_max 1.021
_refine_diff_density_min -0.526
_refine_diff_density_rms 0.070
_refine_ls_extinction_method none
_refine_ls_goodness_of_fit_ref 1.117
_refine_ls_hydrogen_treatment constr
_refine_ls_matrix_type full
_refine_ls_number_parameters 1126
_refine_ls_number_reflns 17055
_refine_ls_number_restraints 173
_refine_ls_restrained_S_all 1.135
_refine_ls_R_factor_all 0.1447
_refine_ls_R_factor_gt 0.0756
_refine_ls_shift/su_max 0.001
_refine_ls_shift/su_mean 0.000
_refine_ls_structure_factor_coef Fsqd
_refine_ls_weighting_details 'w=1/[\s^2^(Fo^2^)+(0.0549P)^2^+12.1415P] where P=(Fo^2^+2Fc^2^)/3'
_refine_ls_weighting_scheme calc
_refine_ls_wR_factor_gt 0.1508
_refine_ls_wR_factor_ref 0.1855
_reflns_Friedel_coverage 0.000
_reflns_number_gt 10009
_reflns_number_total 17055
_reflns_threshold_expression 'I > 2\s(I)'
_cod_data_source_file ja9b09330_si_002.cif
_cod_data_source_block 10
_cod_original_formula_sum 'C56.50 H72 Al N4 P'
_cod_database_code 4127975
_shelx_shelxl_version_number 2014/7
_shelx_space_group_comment
;
The symmetry employed for this shelxl refinement is uniquely defined
by the following loop, which should always be used as a source of
symmetry information in preference to the above space-group names.
They are only intended as comments.
;

loop_
_space_group_symop_operation_xyz
'x, y, z'
'-x, y+1/2, -z+1/2'
'-x, -y, -z'
'x, -y-1/2, z-1/2'

loop_
_atom_site_label
_atom_site_type_symbol
_atom_site_fract_x
_atom_site_fract_y
_atom_site_fract_z
_atom_site_U_iso_or_equiv
_atom_site_adp_type
_atom_site_occupancy
_atom_site_site_symmetry_order
_atom_site_calc_flag
_atom_site_refinement_flags_posn
_atom_site_refinement_flags_adp
P1 P 0.80336(5) 1.01995(10) 0.42663(4) 0.0343(3) Uani 1 1 d . .
P2 P 0.32684(4) -0.50611(10) 0.39726(4) 0.0311(3) Uani 1 1 d . .
Al1 Al 0.83452(4) 0.77948(10) 0.40201(3) 0.0191(3) Uani 1 1 d . .
Al2 Al 0.36747(4) -0.26601(10) 0.38137(3) 0.0188(3) Uani 1 1 d . .
N1 N 0.88946(12) 0.6815(3) 0.42853(9) 0.0213(7) Uani 1 1 d . .
N2 N 0.81140(11) 0.6787(3) 0.35556(9) 0.0196(7) Uani 1 1 d . .
N3 N 0.78802(12) 0.7700(3) 0.43360(10) 0.0277(8) Uani 1 1 d . .
N4 N 0.35466(12) -0.1614(3) 0.33534(9) 0.0230(8) Uani 1 1 d . .
N5 N 0.41941(11) -0.1720(3) 0.41408(9) 0.0176(7) Uani 1 1 d . .
N6 N 0.31336(12) -0.2548(3) 0.40523(9) 0.0239(8) Uani 1 1 d . .
C00K C 0.94403(16) 1.0516(4) 0.32565(12) 0.0324(11) Uani 1 1 d . .
H00A H 0.9503 0.9647 0.3217 0.039 Uiso 1 1 calc R U
H00B H 0.9645 1.0996 0.3111 0.039 Uiso 1 1 calc R U
C1 C 0.84007(14) 0.9580(3) 0.39885(12) 0.0243(9) Uani 1 1 d . .
C2 C 0.77696(15) 0.8743(4) 0.44456(12) 0.0288(10) Uani 1 1 d . .
C3 C 0.74277(16) 0.8909(4) 0.47315(12) 0.0314(10) Uani 1 1 d . .
C4 C 0.71632(17) 0.7915(4) 0.48188(14) 0.0408(12) Uani 1 1 d . .
H4A H 0.7189 0.7160 0.4691 0.049 Uiso 1 1 calc R U
C5 C 0.68613(18) 0.8016(5) 0.50912(15) 0.0528(14) Uani 1 1 d . .
H5A H 0.6682 0.7334 0.5151 0.063 Uiso 1 1 calc R U
C6 C 0.6823(2) 0.9120(6) 0.52754(16) 0.0584(15) Uani 1 1 d . .
H6A H 0.6615 0.9193 0.5460 0.070 Uiso 1 1 calc R U
C7 C 0.7083(2) 1.0113(5) 0.51938(15) 0.0533(14) Uani 1 1 d . .
H7A H 0.7057 1.0865 0.5323 0.064 Uiso 1 1 calc R U
C8 C 0.73850(18) 1.0011(4) 0.49208(13) 0.0428(12) Uani 1 1 d . .
H8A H 0.7563 1.0697 0.4863 0.051 Uiso 1 1 calc R U
C9 C 0.87036(14) 1.0376(3) 0.37709(12) 0.0224(9) Uani 1 1 d . .
C10 C 0.85654(16) 1.0066(4) 0.33129(12) 0.0309(10) Uani 1 1 d . .
H10A H 0.8618 0.9191 0.3276 0.037 Uiso 1 1 calc R U
H10B H 0.8209 1.0247 0.3197 0.037 Uiso 1 1 calc R U
C11 C 0.88849(16) 1.0802(4) 0.30837(13) 0.0331(11) Uani 1 1 d . .
H11A H 0.8788 1.0593 0.2787 0.040 Uiso 1 1 calc R U
C12 C 0.87974(17) 1.2155(4) 0.31380(14) 0.0416(12) Uani 1 1 d . .
H12A H 0.8996 1.2636 0.2987 0.050 Uiso 1 1 calc R U
H12B H 0.8441 1.2350 0.3026 0.050 Uiso 1 1 calc R U
C13 C 0.92617(14) 1.0090(3) 0.39377(12) 0.0267(10) Uani 1 1 d . .
H13A H 0.9361 1.0285 0.4232 0.032 Uiso 1 1 calc R U
H13B H 0.9319 0.9216 0.3906 0.032 Uiso 1 1 calc R U
C14 C 0.95827(16) 1.0824(3) 0.37109(13) 0.0301(10) Uani 1 1 d . .
H14A H 0.9942 1.0623 0.3825 0.036 Uiso 1 1 calc R U
C15 C 0.95020(17) 1.2177(4) 0.37651(14) 0.0380(11) Uani 1 1 d . .
H15A H 0.9602 1.2391 0.4058 0.046 Uiso 1 1 calc R U
H15B H 0.9709 1.2651 0.3620 0.046 Uiso 1 1 calc R U
C16 C 0.89496(17) 1.2479(4) 0.35932(14) 0.0385(11) Uani 1 1 d . .
H16A H 0.8895 1.3362 0.3628 0.046 Uiso 1 1 calc R U
C17 C 0.86313(16) 1.1747(3) 0.38210(14) 0.0326(11) Uani 1 1 d . .
H17A H 0.8276 1.1956 0.3714 0.039 Uiso 1 1 calc R U
H17B H 0.8725 1.1959 0.4114 0.039 Uiso 1 1 calc R U
C18 C 0.80907(14) 0.5611(3) 0.36469(12) 0.0226(9) Uani 1 1 d . .
C018 C 0.40783(16) -0.4797(4) 0.31700(11) 0.0289(10) Uani 1 1 d . .
H01A H 0.3744 -0.4869 0.2983 0.035 Uiso 1 1 calc R U
H01B H 0.4175 -0.3932 0.3185 0.035 Uiso 1 1 calc R U
C19 C 0.83814(15) 0.5113(3) 0.40082(12) 0.0250(9) Uani 1 1 d . .
H19A H 0.8291 0.4322 0.4073 0.030 Uiso 1 1 calc R U
C20 C 0.87878(15) 0.5627(3) 0.42860(12) 0.0252(10) Uani 1 1 d . .
C21 C 0.91187(16) 0.4786(4) 0.45904(13) 0.0364(11) Uani 1 1 d . .
H21A H 0.8988 0.3959 0.4549 0.055 Uiso 1 1 calc R U
H21B H 0.9458 0.4807 0.4550 0.055 Uiso 1 1 calc R U
H21C H 0.9124 0.5050 0.4868 0.055 Uiso 1 1 calc R U
C22 C 0.77484(16) 0.4766(4) 0.33620(12) 0.0324(11) Uani 1 1 d . .
H22A H 0.7781 0.3949 0.3478 0.049 Uiso 1 1 calc R U
H22B H 0.7404 0.5043 0.3324 0.049 Uiso 1 1 calc R U
H22C H 0.7837 0.4755 0.3098 0.049 Uiso 1 1 calc R U
C23 C 0.78848(15) 0.7209(3) 0.31472(11) 0.0244(9) Uani 1 1 d . .
C24 C 0.81674(16) 0.7196(4) 0.28527(12) 0.0318(10) Uani 1 1 d . .
C25 C 0.79503(18) 0.7617(4) 0.24635(13) 0.0422(12) Uani 1 1 d . .
H25A H 0.8136 0.7602 0.2261 0.051 Uiso 1 1 calc R U
C26 C 0.7473(2) 0.8055(5) 0.23664(15) 0.0584(16) Uani 1 1 d . .
H26A H 0.7329 0.8340 0.2098 0.070 Uiso 1 1 calc R U
C27 C 0.72041(19) 0.8078(5) 0.26578(15) 0.0552(15) Uani 1 1 d . .
H27A H 0.6875 0.8396 0.2588 0.066 Uiso 1 1 calc R U
C28 C 0.73957(16) 0.7652(4) 0.30550(13) 0.0369(11) Uani 1 1 d . .
C29 C 0.87063(18) 0.6770(4) 0.29474(13) 0.0417(12) Uani 1 1 d . .
H29A H 0.8855 0.6964 0.3241 0.050 Uiso 1 1 calc R U
C30 C 0.8760(2) 0.5421(5) 0.2899(2) 0.086(2) Uani 1 1 d . .
H30A H 0.9114 0.5207 0.2964 0.129 Uiso 1 1 calc R U
H30B H 0.8596 0.4993 0.3084 0.129 Uiso 1 1 calc R U
H30C H 0.8606 0.5187 0.2617 0.129 Uiso 1 1 calc R U
C31 C 0.90253(18) 0.7400(4) 0.26996(14) 0.0475(13) Uani 1 1 d . .
H31A H 0.8997 0.8279 0.2726 0.071 Uiso 1 1 calc R U
H31B H 0.9374 0.7157 0.2801 0.071 Uiso 1 1 calc R U
H31C H 0.8910 0.7170 0.2412 0.071 Uiso 1 1 calc R U
C32 C 0.70655(16) 0.7630(5) 0.33533(14) 0.0452(13) Uani 1 1 d . .
H32A H 0.7261 0.7268 0.3614 0.054 Uiso 1 1 calc R U
C33 C 0.66007(17) 0.6843(5) 0.31943(15) 0.0527(14) Uani 1 1 d . .
H33A H 0.6395 0.6846 0.3393 0.079 Uiso 1 1 calc R U
H33B H 0.6408 0.7168 0.2934 0.079 Uiso 1 1 calc R U
H33C H 0.6703 0.6012 0.3154 0.079 Uiso 1 1 calc R U
C34 C 0.6910(2) 0.8922(5) 0.34463(17) 0.0660(17) Uani 1 1 d . .
H34A H 0.6698 0.8881 0.3640 0.099 Uiso 1 1 calc R U
H34B H 0.7209 0.9400 0.3565 0.099 Uiso 1 1 calc R U
H34C H 0.6727 0.9306 0.3193 0.099 Uiso 1 1 calc R U
C35 C 0.93723(14) 0.7252(3) 0.45269(12) 0.0240(9) Uani 1 1 d . .
C36 C 0.97910(15) 0.7147(4) 0.43681(13) 0.0315(10) Uani 1 1 d . .
C37 C 1.02410(16) 0.7625(4) 0.45928(15) 0.0396(12) Uani 1 1 d . .
H37A H 1.0531 0.7551 0.4491 0.048 Uiso 1 1 calc R U
C38 C 1.02708(18) 0.8199(4) 0.49575(15) 0.0486(13) Uani 1 1 d . .
H38A H 1.0579 0.8529 0.5104 0.058 Uiso 1 1 calc R U
C39 C 0.98598(19) 0.8298(5) 0.51097(14) 0.0524(14) Uani 1 1 d . .
H39A H 0.9887 0.8701 0.5363 0.063 Uiso 1 1 calc R U
C40 C 0.93988(16) 0.7824(4) 0.49044(12) 0.0358(11) Uani 1 1 d . .
C41 C 0.97817(19) 0.6529(6) 0.39658(19) 0.074(2) Uani 1 1 d . .
H41A H 0.9428 0.6357 0.3823 0.088 Uiso 1 1 calc R U
C42 C 1.0015(3) 0.7278(6) 0.36891(17) 0.086(2) Uani 1 1 d . .
H42A H 0.9999 0.6835 0.3435 0.129 Uiso 1 1 calc R U
H42B H 0.9835 0.8045 0.3628 0.129 Uiso 1 1 calc R U
H42C H 1.0364 0.7441 0.3824 0.129 Uiso 1 1 calc R U
C43 C 1.0072(3) 0.5300(6) 0.4050(2) 0.108(2) Uani 1 1 d . U
H43A H 0.9926 0.4797 0.4230 0.162 Uiso 1 1 calc R U
H43B H 1.0049 0.4875 0.3791 0.162 Uiso 1 1 calc R U
H43C H 1.0422 0.5460 0.4181 0.162 Uiso 1 1 calc R U
C44 C 0.89612(18) 0.7924(5) 0.51039(13) 0.0485(14) Uani 1 1 d . .
H44A H 0.8656 0.7629 0.4904 0.058 Uiso 1 1 calc R U
C45 C 0.8863(2) 0.9207(5) 0.52242(15) 0.0586(15) Uani 1 1 d . .
H45A H 0.8579 0.9210 0.5350 0.088 Uiso 1 1 calc R U
H45B H 0.9159 0.9517 0.5419 0.088 Uiso 1 1 calc R U
H45C H 0.8789 0.9722 0.4981 0.088 Uiso 1 1 calc R U
C46 C 0.9054(2) 0.7100(5) 0.54810(15) 0.0683(17) Uani 1 1 d . .
H46A H 0.9117 0.6272 0.5402 0.102 Uiso 1 1 calc R U
H46B H 0.9343 0.7394 0.5686 0.102 Uiso 1 1 calc R U
H46C H 0.8760 0.7107 0.5595 0.102 Uiso 1 1 calc R U
C47 C 0.37062(14) -0.4447(3) 0.37695(11) 0.0214(9) Uani 1 1 d . .
C48 C 0.29778(15) -0.3596(4) 0.41176(12) 0.0261(10) Uani 1 1 d . .
C49 C 0.25362(16) -0.3747(4) 0.43002(13) 0.0319(10) Uani 1 1 d . .
C50 C 0.22239(17) -0.2761(5) 0.43056(15) 0.0483(13) Uani 1 1 d . .
H50A H 0.2291 -0.2015 0.4190 0.058 Uiso 1 1 calc R U
C51 C 0.1819(2) -0.2849(6) 0.44756(18) 0.0658(16) Uani 1 1 d . .
H51A H 0.1609 -0.2168 0.4476 0.079 Uiso 1 1 calc R U
C52 C 0.1720(2) -0.3919(6) 0.46428(18) 0.0684(18) Uani 1 1 d . .
H52A H 0.1437 -0.3982 0.4755 0.082 Uiso 1 1 calc R U
C53 C 0.2028(2) -0.4912(5) 0.46507(15) 0.0545(14) Uani 1 1 d . .
H53A H 0.1964 -0.5647 0.4775 0.065 Uiso 1 1 calc R U
C54 C 0.24339(17) -0.4820(4) 0.44732(13) 0.0423(12) Uani 1 1 d . .
H54A H 0.2642 -0.5503 0.4472 0.051 Uiso 1 1 calc R U
C55 C 0.40575(14) -0.5245(3) 0.35978(11) 0.0205(9) Uani 1 1 d . .
C56 C 0.39167(15) -0.6595(3) 0.35656(13) 0.0277(10) Uani 1 1 d . .
H56A H 0.3580 -0.6691 0.3384 0.033 Uiso 1 1 calc R U
H56B H 0.3908 -0.6905 0.3839 0.033 Uiso 1 1 calc R U
C57 C 0.42922(16) -0.7336(4) 0.33963(12) 0.0304(10) Uani 1 1 d . .
H57A H 0.4190 -0.8206 0.3377 0.036 Uiso 1 1 calc R U
C58 C 0.48088(16) -0.7218(4) 0.36812(13) 0.0320(10) Uani 1 1 d . .
H58A H 0.5051 -0.7703 0.3575 0.038 Uiso 1 1 calc R U
H58B H 0.4804 -0.7527 0.3955 0.038 Uiso 1 1 calc R U
C59 C 0.49654(15) -0.5887(4) 0.37109(12) 0.0294(10) Uani 1 1 d . .
H59A H 0.5304 -0.5807 0.3899 0.035 Uiso 1 1 calc R U
C60 C 0.45888(14) -0.5137(3) 0.38759(11) 0.0237(9) Uani 1 1 d . .
H60A H 0.4692 -0.4277 0.3895 0.028 Uiso 1 1 calc R U
H60B H 0.4588 -0.5420 0.4154 0.028 Uiso 1 1 calc R U
C61 C 0.44561(16) -0.5536(4) 0.29998(12) 0.0306(10) Uani 1 1 d . .
H61A H 0.4462 -0.5228 0.2723 0.037 Uiso 1 1 calc R U
C62 C 0.49783(16) -0.5422(4) 0.32857(12) 0.0323(11) Uani 1 1 d . .
H62A H 0.5086 -0.4565 0.3303 0.039 Uiso 1 1 calc R U
H62B H 0.5220 -0.5900 0.3177 0.039 Uiso 1 1 calc R U
C63 C 0.43022(17) -0.6867(4) 0.29698(13) 0.0354(11) Uani 1 1 d . .
H63A H 0.4542 -0.7346 0.2859 0.043 Uiso 1 1 calc R U
H63B H 0.3968 -0.6954 0.2783 0.043 Uiso 1 1 calc R U
C64 C 0.35210(15) -0.0433(3) 0.34426(12) 0.0228(9) Uani 1 1 d . .
C65 C 0.37563(15) 0.0042(3) 0.38234(12) 0.0252(9) Uani 1 1 d . .
H65A H 0.3667 0.0845 0.3877 0.030 Uiso 1 1 calc R U
C66 C 0.41084(14) -0.0523(3) 0.41358(11) 0.0220(9) Uani 1 1 d . .
C67 C 0.32363(17) 0.0435(3) 0.31270(12) 0.0336(11) Uani 1 1 d . .
H67A H 0.3257 0.1252 0.3243 0.050 Uiso 1 1 calc R U
H67B H 0.3380 0.0435 0.2889 0.050 Uiso 1 1 calc R U
H67C H 0.2887 0.0184 0.3044 0.050 Uiso 1 1 calc R U
C68 C 0.43975(16) 0.0270(4) 0.44738(12) 0.0317(10) Uani 1 1 d . .
H68A H 0.4289 0.1111 0.4422 0.048 Uiso 1 1 calc R U
H68B H 0.4338 0.0004 0.4735 0.048 Uiso 1 1 calc R U
H68C H 0.4754 0.0210 0.4484 0.048 Uiso 1 1 calc R U
C69 C 0.33997(17) -0.1994(3) 0.29274(12) 0.0303(11) Uani 1 1 d . .
C70 C 0.37456(18) -0.1839(4) 0.26810(12) 0.0364(12) Uani 1 1 d . .
C71 C 0.3598(2) -0.2244(5) 0.22796(14) 0.0577(15) Uani 1 1 d . .
H71A H 0.3820 -0.2159 0.2106 0.069 Uiso 1 1 calc R U
C72 C 0.3140(2) -0.2764(5) 0.21275(15) 0.0616(16) Uani 1 1 d . .
H72A H 0.3051 -0.3027 0.1852 0.074 Uiso 1 1 calc R U
C73 C 0.2812(2) -0.2906(5) 0.23660(15) 0.0535(14) Uani 1 1 d . .
H73A H 0.2498 -0.3273 0.2255 0.064 Uiso 1 1 calc R U
C74 C 0.29317(17) -0.2517(4) 0.27748(13) 0.0380(11) Uani 1 1 d . .
C75 C 0.42619(19) -0.1285(4) 0.28302(14) 0.0452(13) Uani 1 1 d . .
H75A H 0.4325 -0.1166 0.3132 0.054 Uiso 1 1 calc R U
C76 C 0.4297(2) -0.0042(4) 0.26332(18) 0.0679(17) Uani 1 1 d . .
H76A H 0.4034 0.0488 0.2682 0.102 Uiso 1 1 calc R U
H76B H 0.4623 0.0321 0.2753 0.102 Uiso 1 1 calc R U
H76C H 0.4257 -0.0142 0.2339 0.102 Uiso 1 1 calc R U
C77 C 0.46733(19) -0.2081(4) 0.27488(15) 0.0526(14) Uani 1 1 d . .
H77A H 0.4995 -0.1680 0.2851 0.079 Uiso 1 1 calc R U
H77B H 0.4673 -0.2858 0.2888 0.079 Uiso 1 1 calc R U
H77C H 0.4618 -0.2218 0.2455 0.079 Uiso 1 1 calc R U
C78 C 0.25529(18) -0.2652(5) 0.30299(14) 0.0530(14) Uani 1 1 d . .
H78A H 0.2724 -0.2453 0.3318 0.064 Uiso 1 1 calc R U
C79 C 0.2125(2) -0.1749(5) 0.2893(2) 0.080(2) Uani 1 1 d . .
H79A H 0.1885 -0.1851 0.3061 0.120 Uiso 1 1 calc R U
H79B H 0.2258 -0.0923 0.2924 0.120 Uiso 1 1 calc R U
H79C H 0.1960 -0.1896 0.2606 0.120 Uiso 1 1 calc R U
C80 C 0.2352(2) -0.3936(5) 0.3025(2) 0.0806(19) Uani 1 1 d . .
H80A H 0.2110 -0.3974 0.3194 0.121 Uiso 1 1 calc R U
H80B H 0.2190 -0.4166 0.2744 0.121 Uiso 1 1 calc R U
H80C H 0.2627 -0.4494 0.3134 0.121 Uiso 1 1 calc R U
C81 C 0.46107(14) -0.2220(3) 0.44465(11) 0.0222(9) Uani 1 1 d . .
C82 C 0.50782(15) -0.2332(3) 0.43496(12) 0.0259(9) Uani 1 1 d . .
C83 C 0.54673(16) -0.2832(4) 0.46455(13) 0.0350(11) Uani 1 1 d . .
H83A H 0.5787 -0.2902 0.4591 0.042 Uiso 1 1 calc R U
C84 C 0.53996(17) -0.3226(4) 0.50138(13) 0.0380(12) Uani 1 1 d . .
H84A H 0.5671 -0.3566 0.5209 0.046 Uiso 1 1 calc R U
C85 C 0.49401(17) -0.3131(4) 0.51008(12) 0.0320(11) Uani 1 1 d . .
H85A H 0.4898 -0.3422 0.5355 0.038 Uiso 1 1 calc R U
C86 C 0.45333(15) -0.2614(3) 0.48226(11) 0.0242(9) Uani 1 1 d . .
C87 C 0.51546(16) -0.1979(3) 0.39324(12) 0.0290(10) Uani 1 1 d . .
H87A H 0.4851 -0.2241 0.3724 0.035 Uiso 1 1 calc R U
C88 C 0.5212(2) -0.0607(4) 0.38776(15) 0.0500(14) Uani 1 1 d . .
H88A H 0.5260 -0.0446 0.3604 0.075 Uiso 1 1 calc R U
H88B H 0.4912 -0.0190 0.3911 0.075 Uiso 1 1 calc R U
H88C H 0.5502 -0.0311 0.4083 0.075 Uiso 1 1 calc R U
C89 C 0.56025(16) -0.2611(4) 0.38284(14) 0.0424(12) Uani 1 1 d . .
H89A H 0.5632 -0.2349 0.3558 0.064 Uiso 1 1 calc R U
H89B H 0.5907 -0.2398 0.4033 0.064 Uiso 1 1 calc R U
H89C H 0.5554 -0.3489 0.3828 0.064 Uiso 1 1 calc R U
C90 C 0.40405(15) -0.2490(4) 0.49455(11) 0.0278(10) Uani 1 1 d . .
H90A H 0.3793 -0.2119 0.4712 0.033 Uiso 1 1 calc R U
C91 C 0.38376(17) -0.3717(4) 0.50376(13) 0.0411(12) Uani 1 1 d . .
H91A H 0.3522 -0.3601 0.5115 0.062 Uiso 1 1 calc R U
H91B H 0.3783 -0.4231 0.4794 0.062 Uiso 1 1 calc R U
H91C H 0.4078 -0.4107 0.5262 0.062 Uiso 1 1 calc R U
C92 C 0.40939(17) -0.1651(4) 0.53159(12) 0.0375(11) Uani 1 1 d . .
H92A H 0.3773 -0.1586 0.5389 0.056 Uiso 1 1 calc R U
H92B H 0.4343 -0.1984 0.5547 0.056 Uiso 1 1 calc R U
H92C H 0.4200 -0.0847 0.5248 0.056 Uiso 1 1 calc R U
N1S N 0.59182(18) 0.1444(4) 0.34895(15) 0.0638(12) Uani 1 1 d . U
C1S C 0.6195(2) 0.2115(5) 0.36783(15) 0.0473(11) Uani 1 1 d . U
C2S C 0.65504(18) 0.2968(4) 0.38972(14) 0.0424(9) Uani 1 1 d . U
C3S C 0.64478(19) 0.4196(4) 0.38739(15) 0.0472(11) Uani 1 1 d . U
H3SA H 0.6138 0.4483 0.3715 0.057 Uiso 1 1 calc R U
C4S C 0.68007(19) 0.5004(5) 0.40849(15) 0.0504(11) Uani 1 1 d . U
H4SA H 0.6731 0.5846 0.4070 0.060 Uiso 1 1 calc R U
C5S C 0.72469(19) 0.4598(5) 0.43129(15) 0.0510(11) Uani 1 1 d . U
H5SA H 0.7488 0.5156 0.4455 0.061 Uiso 1 1 calc R U
C6S C 0.7346(2) 0.3372(5) 0.43357(16) 0.0555(12) Uani 1 1 d . U
H6SA H 0.7657 0.3093 0.4495 0.067 Uiso 1 1 calc R U
C7S C 0.70031(18) 0.2551(5) 0.41314(15) 0.0504(11) Uani 1 1 d . U
H7SA H 0.7074 0.1709 0.4150 0.060 Uiso 1 1 calc R U
N2S N 1.0259(3) 0.8193(6) 0.2426(2) 0.117(2) Uani 1 1 d . U
C8S C 0.9933(3) 0.8719(6) 0.2230(2) 0.0791(15) Uani 1 1 d . U
C9S C 0.9539(2) 0.9387(6) 0.20061(18) 0.0667(12) Uani 1 1 d . U
C10S C 0.9231(3) 0.8849(7) 0.1661(2) 0.0843(15) Uani 1 1 d . U
H10C H 0.9287 0.8045 0.1584 0.101 Uiso 1 1 calc R U
C11S C 0.8845(3) 0.9532(8) 0.1439(2) 0.0971(16) Uani 1 1 d . U
H11B H 0.8629 0.9177 0.1206 0.117 Uiso 1 1 calc R U
C12S C 0.8758(3) 1.0679(7) 0.1535(2) 0.0925(16) Uani 1 1 d . U
H12C H 0.8494 1.1124 0.1366 0.111 Uiso 1 1 calc R U
C13S C 0.9055(2) 1.1215(7) 0.1883(2) 0.0804(14) Uani 1 1 d . U
H13C H 0.8990 1.2014 0.1959 0.097 Uiso 1 1 calc R U
C14S C 0.9453(2) 1.0547(5) 0.21176(18) 0.0658(12) Uani 1 1 d . U
H14B H 0.9664 1.0897 0.2354 0.079 Uiso 1 1 calc R U
C15S C 0.9198(3) 1.0083(10) 0.6656(4) 0.180(4) Uani 1 1 d D U
H15C H 0.9362 1.0854 0.6630 0.270 Uiso 1 1 calc R U
H15D H 0.9189 0.9957 0.6941 0.270 Uiso 1 1 calc R U
H15E H 0.9383 0.9421 0.6567 0.270 Uiso 1 1 calc R U
C16S C 0.8717(3) 1.0105(9) 0.6415(3) 0.171(3) Uani 1 1 d D U
H16B H 0.8746 1.0285 0.6135 0.205 Uiso 1 1 calc R U
H16C H 0.8554 1.0816 0.6505 0.205 Uiso 1 1 calc R U
C17S C 0.8382(3) 0.9159(9) 0.6381(4) 0.169(3) Uani 1 1 d D U
H17C H 0.8509 0.8575 0.6208 0.202 Uiso 1 1 calc R U
H17D H 0.8470 0.8803 0.6658 0.202 Uiso 1 1 calc R U
C18S C 0.7875(3) 0.8977(8) 0.6263(4) 0.171(3) Uani 1 1 d D U
H18A H 0.7764 0.9384 0.5996 0.205 Uiso 1 1 calc R U
H18B H 0.7734 0.9456 0.6457 0.205 Uiso 1 1 calc R U
C19S C 0.7622(3) 0.7883(7) 0.6221(2) 0.115(2) Uani 1 1 d D U
H19B H 0.7263 0.8032 0.6133 0.173 Uiso 1 1 calc R U
H19C H 0.7728 0.7386 0.6017 0.173 Uiso 1 1 calc R U
H19D H 0.7698 0.7459 0.6484 0.173 Uiso 1 1 calc R U

loop_
_atom_site_aniso_label
_atom_site_aniso_U_11
_atom_site_aniso_U_22
_atom_site_aniso_U_33
_atom_site_aniso_U_23
_atom_site_aniso_U_13
_atom_site_aniso_U_12
P1 0.0454(8) 0.0202(6) 0.0412(7) -0.0018(5) 0.0180(6) 0.0065(5)
P2 0.0341(7) 0.0223(6) 0.0409(7) -0.0022(5) 0.0167(6) -0.0043(5)
Al1 0.0217(7) 0.0152(6) 0.0198(6) -0.0014(5) 0.0036(5) 0.0010(5)
Al2 0.0223(7) 0.0171(6) 0.0169(6) -0.0003(5) 0.0043(5) -0.0002(5)
N1 0.0255(19) 0.0148(17) 0.0207(18) 0.0024(14) -0.0001(15) 0.0000(14)
N2 0.0227(19) 0.0156(17) 0.0196(17) 0.0000(14) 0.0033(14) -0.0008(14)
N3 0.031(2) 0.0262(19) 0.0262(19) -0.0017(16) 0.0079(16) 0.0026(16)
N4 0.030(2) 0.0210(18) 0.0170(17) -0.0012(14) 0.0044(15) 0.0031(15)
N5 0.0212(18) 0.0180(17) 0.0148(17) 0.0025(13) 0.0066(14) 0.0003(14)
N6 0.0232(19) 0.029(2) 0.0190(18) -0.0015(15) 0.0031(15) -0.0033(15)
C00K 0.037(3) 0.027(2) 0.034(3) 0.002(2) 0.012(2) -0.003(2)
C1 0.024(2) 0.020(2) 0.025(2) -0.0024(18) -0.0010(18) 0.0019(17)
C2 0.031(3) 0.030(2) 0.026(2) -0.0019(19) 0.008(2) 0.004(2)
C3 0.034(3) 0.037(3) 0.023(2) 0.000(2) 0.008(2) 0.009(2)
C4 0.038(3) 0.048(3) 0.039(3) -0.005(2) 0.015(2) 0.002(2)
C5 0.040(3) 0.077(4) 0.048(3) -0.001(3) 0.023(3) -0.005(3)
C6 0.044(3) 0.094(5) 0.044(3) -0.009(3) 0.024(3) 0.018(3)
C7 0.057(4) 0.064(4) 0.041(3) -0.012(3) 0.019(3) 0.022(3)
C8 0.047(3) 0.046(3) 0.040(3) -0.005(2) 0.017(2) 0.014(2)
C9 0.024(2) 0.0123(19) 0.030(2) 0.0016(17) 0.0028(18) 0.0017(17)
C10 0.033(3) 0.025(2) 0.031(2) 0.0029(19) 0.000(2) -0.0055(19)
C11 0.044(3) 0.031(2) 0.021(2) 0.0022(19) 0.001(2) -0.004(2)
C12 0.040(3) 0.036(3) 0.050(3) 0.026(2) 0.012(2) 0.008(2)
C13 0.029(2) 0.021(2) 0.025(2) 0.0011(18) -0.0027(19) -0.0006(18)
C14 0.023(2) 0.027(2) 0.037(3) 0.001(2) 0.001(2) 0.0029(19)
C15 0.046(3) 0.028(2) 0.042(3) -0.005(2) 0.012(2) -0.011(2)
C16 0.047(3) 0.013(2) 0.058(3) 0.005(2) 0.017(2) 0.003(2)
C17 0.035(3) 0.014(2) 0.048(3) 0.0018(19) 0.009(2) 0.0053(19)
C18 0.024(2) 0.021(2) 0.026(2) -0.0011(18) 0.0109(19) -0.0001(17)
C018 0.037(3) 0.028(2) 0.022(2) 0.0019(18) 0.0060(19) 0.004(2)
C19 0.032(2) 0.0132(19) 0.032(2) 0.0003(18) 0.012(2) -0.0017(18)
C20 0.029(2) 0.022(2) 0.026(2) 0.0021(18) 0.0080(19) 0.0027(18)
C21 0.042(3) 0.025(2) 0.039(3) 0.015(2) 0.004(2) 0.006(2)
C22 0.037(3) 0.026(2) 0.032(3) -0.0036(19) 0.004(2) -0.010(2)
C23 0.028(2) 0.020(2) 0.021(2) 0.0007(17) -0.0035(18) -0.0102(18)
C24 0.042(3) 0.027(2) 0.025(2) -0.0035(19) 0.006(2) -0.011(2)
C25 0.042(3) 0.059(3) 0.022(2) 0.001(2) 0.001(2) -0.020(3)
C26 0.055(4) 0.083(4) 0.029(3) 0.025(3) -0.008(3) -0.028(3)
C27 0.033(3) 0.073(4) 0.048(3) 0.027(3) -0.011(3) -0.006(3)
C28 0.028(3) 0.043(3) 0.034(3) 0.009(2) -0.005(2) -0.008(2)
C29 0.051(3) 0.054(3) 0.025(3) 0.006(2) 0.017(2) 0.005(2)
C30 0.105(5) 0.045(4) 0.139(6) 0.026(4) 0.089(5) 0.013(3)
C31 0.051(3) 0.054(3) 0.042(3) -0.010(2) 0.020(3) -0.010(3)
C32 0.025(3) 0.064(3) 0.043(3) 0.016(3) 0.000(2) 0.010(2)
C33 0.028(3) 0.076(4) 0.050(3) 0.025(3) 0.002(2) 0.004(3)
C34 0.040(3) 0.079(4) 0.070(4) 0.004(3) -0.003(3) 0.019(3)
C35 0.023(2) 0.017(2) 0.027(2) 0.0086(18) -0.0033(18) 0.0014(17)
C36 0.026(3) 0.031(2) 0.033(3) -0.001(2) -0.001(2) 0.010(2)
C37 0.024(3) 0.038(3) 0.053(3) 0.003(2) 0.001(2) 0.008(2)
C38 0.033(3) 0.056(3) 0.049(3) -0.001(3) -0.006(3) -0.015(2)
C39 0.046(3) 0.076(4) 0.029(3) -0.011(3) -0.002(2) -0.026(3)
C40 0.036(3) 0.047(3) 0.021(2) 0.000(2) -0.001(2) -0.013(2)
C41 0.019(3) 0.127(6) 0.076(4) -0.047(4) 0.013(3) 0.008(3)
C42 0.116(6) 0.093(5) 0.051(4) 0.002(3) 0.022(4) 0.070(4)
C43 0.124(5) 0.084(4) 0.143(5) -0.029(4) 0.083(4) -0.014(4)
C44 0.038(3) 0.086(4) 0.020(2) -0.001(3) 0.003(2) -0.023(3)
C45 0.056(4) 0.082(4) 0.039(3) -0.018(3) 0.014(3) -0.007(3)
C46 0.079(4) 0.086(4) 0.041(3) -0.006(3) 0.016(3) -0.035(4)
C47 0.024(2) 0.022(2) 0.015(2) 0.0010(17) 0.0006(17) -0.0012(17)
C48 0.022(2) 0.032(2) 0.023(2) -0.0036(19) 0.0032(18) 0.0011(19)
C49 0.029(3) 0.038(3) 0.031(3) -0.007(2) 0.010(2) -0.009(2)
C50 0.039(3) 0.053(3) 0.059(3) -0.007(3) 0.024(3) -0.003(3)
C51 0.049(4) 0.072(4) 0.089(5) -0.011(4) 0.041(3) 0.001(3)
C52 0.046(4) 0.097(5) 0.075(4) -0.018(4) 0.041(3) -0.018(4)
C53 0.051(3) 0.068(4) 0.050(3) 0.000(3) 0.023(3) -0.028(3)
C54 0.039(3) 0.051(3) 0.040(3) -0.003(2) 0.016(2) -0.011(2)
C55 0.024(2) 0.018(2) 0.019(2) -0.0016(17) 0.0040(17) -0.0025(17)
C56 0.026(2) 0.023(2) 0.032(2) -0.0023(19) 0.004(2) -0.0036(18)
C57 0.039(3) 0.018(2) 0.036(3) -0.0069(19) 0.012(2) 0.0011(19)
C58 0.038(3) 0.028(2) 0.031(2) 0.001(2) 0.010(2) 0.010(2)
C59 0.023(2) 0.031(2) 0.032(3) 0.0002(19) 0.003(2) 0.0033(19)
C60 0.028(2) 0.024(2) 0.019(2) -0.0007(17) 0.0045(18) -0.0022(18)
C61 0.041(3) 0.034(2) 0.019(2) 0.0032(19) 0.012(2) 0.007(2)
C62 0.034(3) 0.028(2) 0.040(3) 0.000(2) 0.018(2) 0.001(2)
C63 0.038(3) 0.035(3) 0.032(3) -0.014(2) 0.006(2) 0.006(2)
C64 0.028(2) 0.017(2) 0.025(2) 0.0021(18) 0.0109(19) 0.0056(17)
C65 0.035(3) 0.014(2) 0.030(2) -0.0015(18) 0.014(2) 0.0024(18)
C66 0.026(2) 0.021(2) 0.023(2) -0.0028(17) 0.0131(19) -0.0042(18)
C67 0.047(3) 0.022(2) 0.030(2) 0.0019(19) 0.006(2) 0.010(2)
C68 0.038(3) 0.025(2) 0.031(2) -0.0050(19) 0.008(2) -0.004(2)
C69 0.045(3) 0.021(2) 0.019(2) 0.0000(18) -0.001(2) 0.013(2)
C70 0.057(3) 0.038(3) 0.016(2) 0.0036(19) 0.012(2) 0.016(2)
C71 0.075(4) 0.072(4) 0.028(3) -0.004(3) 0.015(3) 0.016(3)
C72 0.073(4) 0.082(4) 0.028(3) -0.019(3) 0.007(3) 0.016(3)
C73 0.051(3) 0.062(4) 0.036(3) -0.016(3) -0.011(3) 0.007(3)
C74 0.040(3) 0.042(3) 0.026(2) -0.003(2) -0.003(2) 0.009(2)
C75 0.057(4) 0.054(3) 0.030(3) -0.001(2) 0.022(2) 0.000(3)
C76 0.090(5) 0.042(3) 0.086(4) -0.004(3) 0.050(4) 0.008(3)
C77 0.062(4) 0.051(3) 0.054(3) 0.023(3) 0.030(3) 0.006(3)
C78 0.036(3) 0.084(4) 0.029(3) -0.015(3) -0.011(2) -0.011(3)
C79 0.052(4) 0.080(4) 0.110(5) -0.051(4) 0.023(4) -0.004(3)
C80 0.051(4) 0.085(5) 0.097(5) 0.014(4) 0.001(4) -0.009(3)
C81 0.027(2) 0.017(2) 0.020(2) -0.0061(17) -0.0003(18) -0.0050(17)
C82 0.026(2) 0.022(2) 0.032(2) -0.0059(19) 0.011(2) -0.0066(18)
C83 0.024(2) 0.041(3) 0.039(3) -0.010(2) 0.005(2) 0.001(2)
C84 0.032(3) 0.048(3) 0.028(3) -0.005(2) -0.006(2) 0.006(2)
C85 0.042(3) 0.034(2) 0.017(2) -0.0004(19) 0.002(2) 0.002(2)
C86 0.028(2) 0.022(2) 0.020(2) -0.0024(18) 0.0008(18) -0.0026(18)
C87 0.029(2) 0.029(2) 0.031(2) -0.0091(19) 0.011(2) -0.0075(19)
C88 0.066(4) 0.039(3) 0.057(3) -0.009(2) 0.038(3) -0.014(3)
C89 0.031(3) 0.057(3) 0.043(3) -0.014(2) 0.018(2) -0.004(2)
C90 0.027(2) 0.039(3) 0.018(2) 0.0031(19) 0.0053(18) 0.002(2)
C91 0.042(3) 0.049(3) 0.032(3) 0.005(2) 0.009(2) -0.009(2)
C92 0.043(3) 0.046(3) 0.026(2) -0.001(2) 0.014(2) 0.004(2)
N1S 0.067(3) 0.064(3) 0.069(3) 0.003(2) 0.032(3) -0.007(2)
C1S 0.049(3) 0.055(3) 0.044(3) 0.013(2) 0.023(2) 0.007(2)
C2S 0.043(2) 0.051(2) 0.040(2) 0.0131(18) 0.0237(17) 0.0081(17)
C3S 0.047(2) 0.053(2) 0.044(2) 0.015(2) 0.016(2) 0.0128(19)
C4S 0.054(3) 0.052(2) 0.048(3) 0.009(2) 0.017(2) 0.011(2)
C5S 0.051(2) 0.055(2) 0.049(2) 0.003(2) 0.015(2) 0.005(2)
C6S 0.048(2) 0.058(2) 0.060(3) 0.008(2) 0.011(2) 0.011(2)
C7S 0.049(2) 0.051(2) 0.053(3) 0.011(2) 0.015(2) 0.0114(19)
N2S 0.106(5) 0.121(5) 0.136(5) 0.046(4) 0.052(4) 0.030(4)
C8S 0.078(4) 0.088(4) 0.084(4) 0.017(3) 0.045(3) 0.002(3)
C9S 0.069(3) 0.079(3) 0.066(3) 0.004(2) 0.043(2) -0.011(2)
C10S 0.084(3) 0.102(3) 0.077(3) -0.013(3) 0.040(3) -0.018(3)
C11S 0.089(3) 0.128(4) 0.079(3) -0.008(3) 0.028(3) -0.020(3)
C12S 0.080(3) 0.126(4) 0.078(3) 0.014(3) 0.030(3) -0.006(3)
C13S 0.075(3) 0.100(3) 0.075(3) 0.013(3) 0.034(3) -0.001(3)
C14S 0.068(3) 0.077(3) 0.062(3) 0.005(2) 0.037(2) -0.006(2)
C15S 0.117(6) 0.160(7) 0.264(9) -0.025(7) 0.048(6) -0.034(6)
C16S 0.132(5) 0.154(5) 0.229(7) -0.051(5) 0.045(6) -0.046(5)
C17S 0.132(5) 0.153(5) 0.222(6) -0.049(5) 0.045(5) -0.051(4)
C18S 0.139(5) 0.149(5) 0.212(6) -0.035(5) 0.020(6) -0.052(4)
C19S 0.116(6) 0.115(5) 0.109(5) -0.034(5) 0.017(5) -0.033(4)

loop_
_atom_type_symbol
_atom_type_description
_atom_type_scat_dispersion_real
_atom_type_scat_dispersion_imag
_atom_type_scat_source
C C 0.0033 0.0016 'International Tables Vol C Tables 4.2.6.8 and 6.1.1.4'
H H 0.0000 0.0000 'International Tables Vol C Tables 4.2.6.8 and 6.1.1.4'
Al Al 0.0645 0.0514 'International Tables Vol C Tables 4.2.6.8 and 6.1.1.4'
N N 0.0061 0.0033 'International Tables Vol C Tables 4.2.6.8 and 6.1.1.4'
P P 0.1023 0.0942 'International Tables Vol C Tables 4.2.6.8 and 6.1.1.4'

loop_
_geom_angle_atom_site_label_1
_geom_angle_atom_site_label_2
_geom_angle_atom_site_label_3
_geom_angle
C1 P1 C2 99.27(18)
C47 P2 C48 98.71(19)
N3 Al1 N2 107.33(15)
N3 Al1 N1 106.39(15)
N2 Al1 N1 97.25(14)
N3 Al1 C1 99.22(16)
N2 Al1 C1 123.52(15)
N1 Al1 C1 121.81(16)
N6 Al2 N5 106.60(14)
N6 Al2 N4 107.55(14)
N5 Al2 N4 96.25(14)
N6 Al2 C47 98.81(16)
N5 Al2 C47 123.23(15)
N4 Al2 C47 123.15(15)
C20 N1 C35 119.5(3)
C20 N1 Al1 113.9(3)
C35 N1 Al1 126.0(2)
C18 N2 C23 119.8(3)
C18 N2 Al1 113.7(2)
C23 N2 Al1 125.4(2)
C2 N3 Al1 111.4(3)
C64 N4 C69 118.9(3)
C64 N4 Al2 114.6(2)
C69 N4 Al2 125.7(2)
C66 N5 C81 119.3(3)
C66 N5 Al2 115.2(3)
C81 N5 Al2 124.3(2)
C48 N6 Al2 110.7(3)
C14 C00K C11 109.1(3)
C14 C00K H00A 109.9
C11 C00K H00A 109.9
C14 C00K H00B 109.9
C11 C00K H00B 109.9
H00A C00K H00B 108.3
C9 C1 P1 120.7(3)
C9 C1 Al1 131.3(3)
P1 C1 Al1 108.0(2)
N3 C2 C3 121.7(4)
N3 C2 P1 122.1(3)
C3 C2 P1 116.2(3)
C4 C3 C8 119.1(4)
C4 C3 C2 118.7(4)
C8 C3 C2 122.2(4)
C5 C4 C3 120.6(4)
C5 C4 H4A 119.7
C3 C4 H4A 119.7
C6 C5 C4 119.4(5)
C6 C5 H5A 120.3
C4 C5 H5A 120.3
C7 C6 C5 120.9(5)
C7 C6 H6A 119.6
C5 C6 H6A 119.6
C6 C7 C8 119.7(5)
C6 C7 H7A 120.2
C8 C7 H7A 120.2
C7 C8 C3 120.4(5)
C7 C8 H8A 119.8
C3 C8 H8A 119.8
C1 C9 C10 109.0(3)
C1 C9 C13 109.0(3)
C10 C9 C13 107.8(3)
C1 C9 C17 114.4(3)
C10 C9 C17 108.7(3)
C13 C9 C17 107.8(3)
C11 C10 C9 110.7(3)
C11 C10 H10A 109.5
C9 C10 H10A 109.5
C11 C10 H10B 109.5
C9 C10 H10B 109.5
H10A C10 H10B 108.1
C12 C11 C10 109.2(4)
C12 C11 C00K 109.1(4)
C10 C11 C00K 110.0(3)
C12 C11 H11A 109.5
C10 C11 H11A 109.5
C00K C11 H11A 109.5
C16 C12 C11 109.5(3)
C16 C12 H12A 109.8
C11 C12 H12A 109.8
C16 C12 H12B 109.8
C11 C12 H12B 109.8
H12A C12 H12B 108.2
C14 C13 C9 111.0(3)
C14 C13 H13A 109.4
C9 C13 H13A 109.4
C14 C13 H13B 109.4
C9 C13 H13B 109.4
H13A C13 H13B 108.0
C00K C14 C15 109.2(3)
C00K C14 C13 110.1(3)
C15 C14 C13 109.7(3)
C00K C14 H14A 109.3
C15 C14 H14A 109.3
C13 C14 H14A 109.3
C16 C15 C14 109.1(3)
C16 C15 H15A 109.9
C14 C15 H15A 109.9
C16 C15 H15B 109.9
C14 C15 H15B 109.9
H15A C15 H15B 108.3
C15 C16 C12 109.6(4)
C15 C16 C17 109.6(3)
C12 C16 C17 109.1(4)
C15 C16 H16A 109.5
C12 C16 H16A 109.5
C17 C16 H16A 109.5
C16 C17 C9 111.0(3)
C16 C17 H17A 109.4
C9 C17 H17A 109.4
C16 C17 H17B 109.4
C9 C17 H17B 109.4
H17A C17 H17B 108.0
N2 C18 C19 122.1(3)
N2 C18 C22 120.9(3)
C19 C18 C22 117.0(3)
C61 C018 C55 111.1(3)
C61 C018 H01A 109.4
C55 C018 H01A 109.4
C61 C018 H01B 109.4
C55 C018 H01B 109.4
H01A C018 H01B 108.0
C20 C19 C18 128.6(4)
C20 C19 H19A 115.7
C18 C19 H19A 115.7
N1 C20 C19 122.4(3)
N1 C20 C21 120.1(4)
C19 C20 C21 117.5(3)
C20 C21 H21A 109.5
C20 C21 H21B 109.5
H21A C21 H21B 109.5
C20 C21 H21C 109.5
H21A C21 H21C 109.5
H21B C21 H21C 109.5
C18 C22 H22A 109.5
C18 C22 H22B 109.5
H22A C22 H22B 109.5
C18 C22 H22C 109.5
H22A C22 H22C 109.5
H22B C22 H22C 109.5
C28 C23 C24 121.2(4)
C28 C23 N2 120.1(4)
C24 C23 N2 118.7(4)
C25 C24 C23 118.7(4)
C25 C24 C29 118.8(4)
C23 C24 C29 122.6(4)
C26 C25 C24 121.2(5)
C26 C25 H25A 119.4
C24 C25 H25A 119.4
C27 C26 C25 119.6(4)
C27 C26 H26A 120.2
C25 C26 H26A 120.2
C26 C27 C28 122.4(5)
C26 C27 H27A 118.8
C28 C27 H27A 118.8
C27 C28 C23 116.9(4)
C27 C28 C32 119.5(4)
C23 C28 C32 123.5(4)
C30 C29 C24 113.5(4)
C30 C29 C31 107.8(4)
C24 C29 C31 114.3(4)
C30 C29 H29A 106.9
C24 C29 H29A 106.9
C31 C29 H29A 106.9
C29 C30 H30A 109.5
C29 C30 H30B 109.5
H30A C30 H30B 109.5
C29 C30 H30C 109.5
H30A C30 H30C 109.5
H30B C30 H30C 109.5
C29 C31 H31A 109.5
C29 C31 H31B 109.5
H31A C31 H31B 109.5
C29 C31 H31C 109.5
H31A C31 H31C 109.5
H31B C31 H31C 109.5
C28 C32 C33 111.4(4)
C28 C32 C34 111.2(4)
C33 C32 C34 110.1(4)
C28 C32 H32A 108.0
C33 C32 H32A 108.0
C34 C32 H32A 108.0
C32 C33 H33A 109.5
C32 C33 H33B 109.5
H33A C33 H33B 109.5
C32 C33 H33C 109.5
H33A C33 H33C 109.5
H33B C33 H33C 109.5
C32 C34 H34A 109.5
C32 C34 H34B 109.5
H34A C34 H34B 109.5
C32 C34 H34C 109.5
H34A C34 H34C 109.5
H34B C34 H34C 109.5
C36 C35 C40 121.3(4)
C36 C35 N1 118.8(4)
C40 C35 N1 119.8(4)
C37 C36 C35 118.3(4)
C37 C36 C41 118.6(4)
C35 C36 C41 123.1(4)
C38 C37 C36 121.1(4)
C38 C37 H37A 119.4
C36 C37 H37A 119.4
C37 C38 C39 120.1(4)
C37 C38 H38A 119.9
C39 C38 H38A 119.9
C38 C39 C40 121.9(5)
C38 C39 H39A 119.1
C40 C39 H39A 119.1
C39 C40 C35 117.3(4)
C39 C40 C44 118.7(4)
C35 C40 C44 124.0(4)
C42 C41 C36 113.1(5)
C42 C41 C43 108.1(4)
C36 C41 C43 109.3(5)
C42 C41 H41A 108.8
C36 C41 H41A 108.8
C43 C41 H41A 108.8
C41 C42 H42A 109.5
C41 C42 H42B 109.5
H42A C42 H42B 109.5
C41 C42 H42C 109.5
H42A C42 H42C 109.5
H42B C42 H42C 109.5
C41 C43 H43A 109.5
C41 C43 H43B 109.5
H43A C43 H43B 109.5
C41 C43 H43C 109.5
H43A C43 H43C 109.5
H43B C43 H43C 109.5
C45 C44 C40 113.4(4)
C45 C44 C46 109.7(4)
C40 C44 C46 109.4(4)
C45 C44 H44A 108.0
C40 C44 H44A 108.0
C46 C44 H44A 108.0
C44 C45 H45A 109.5
C44 C45 H45B 109.5
H45A C45 H45B 109.5
C44 C45 H45C 109.5
H45A C45 H45C 109.5
H45B C45 H45C 109.5
C44 C46 H46A 109.5
C44 C46 H46B 109.5
H46A C46 H46B 109.5
C44 C46 H46C 109.5
H46A C46 H46C 109.5
H46B C46 H46C 109.5
C55 C47 P2 120.7(3)
C55 C47 Al2 130.4(3)
P2 C47 Al2 108.9(2)
N6 C48 C49 120.9(4)
N6 C48 P2 122.8(3)
C49 C48 P2 116.2(3)
C54 C49 C50 118.3(4)
C54 C49 C48 122.6(4)
C50 C49 C48 119.1(4)
C51 C50 C49 121.2(5)
C51 C50 H50A 119.4
C49 C50 H50A 119.4
C52 C51 C50 119.7(5)
C52 C51 H51A 120.1
C50 C51 H51A 120.1
C51 C52 C53 120.7(5)
C51 C52 H52A 119.7
C53 C52 H52A 119.7
C52 C53 C54 119.2(5)
C52 C53 H53A 120.4
C54 C53 H53A 120.4
C49 C54 C53 120.8(5)
C49 C54 H54A 119.6
C53 C54 H54A 119.6
C47 C55 C56 114.4(3)
C47 C55 C60 108.9(3)
C56 C55 C60 107.8(3)
C47 C55 C018 109.9(3)
C56 C55 C018 108.2(3)
C60 C55 C018 107.4(3)
C55 C56 C57 111.1(3)
C55 C56 H56A 109.4
C57 C56 H56A 109.4
C55 C56 H56B 109.4
C57 C56 H56B 109.4
H56A C56 H56B 108.0
C58 C57 C63 109.6(3)
C58 C57 C56 109.5(3)
C63 C57 C56 109.6(3)
C58 C57 H57A 109.4
C63 C57 H57A 109.4
C56 C57 H57A 109.4
C57 C58 C59 109.4(3)
C57 C58 H58A 109.8
C59 C58 H58A 109.8
C57 C58 H58B 109.8
C59 C58 H58B 109.8
H58A C58 H58B 108.2
C58 C59 C60 109.6(3)
C58 C59 C62 109.4(3)
C60 C59 C62 109.2(3)
C58 C59 H59A 109.5
C60 C59 H59A 109.5
C62 C59 H59A 109.5
C59 C60 C55 111.5(3)
C59 C60 H60A 109.3
C55 C60 H60A 109.3
C59 C60 H60B 109.3
C55 C60 H60B 109.3
H60A C60 H60B 108.0
C63 C61 C62 109.0(3)
C63 C61 C018 109.4(3)
C62 C61 C018 109.9(3)
C63 C61 H61A 109.5
C62 C61 H61A 109.5
C018 C61 H61A 109.5
C61 C62 C59 109.3(3)
C61 C62 H62A 109.8
C59 C62 H62A 109.8
C61 C62 H62B 109.8
C59 C62 H62B 109.8
H62A C62 H62B 108.3
C61 C63 C57 109.3(3)
C61 C63 H63A 109.8
C57 C63 H63A 109.8
C61 C63 H63B 109.8
C57 C63 H63B 109.8
H63A C63 H63B 108.3
N4 C64 C65 122.2(3)
N4 C64 C67 120.4(3)
C65 C64 C67 117.3(3)
C64 C65 C66 127.7(3)
C64 C65 H65A 116.2
C66 C65 H65A 116.2
N5 C66 C65 122.6(3)
N5 C66 C68 120.2(3)
C65 C66 C68 117.2(3)
C64 C67 H67A 109.5
C64 C67 H67B 109.5
H67A C67 H67B 109.5
C64 C67 H67C 109.5
H67A C67 H67C 109.5
H67B C67 H67C 109.5
C66 C68 H68A 109.5
C66 C68 H68B 109.5
H68A C68 H68B 109.5
C66 C68 H68C 109.5
H68A C68 H68C 109.5
H68B C68 H68C 109.5
C74 C69 C70 121.9(4)
C74 C69 N4 119.7(4)
C70 C69 N4 118.4(4)
C71 C70 C69 116.8(5)
C71 C70 C75 118.8(4)
C69 C70 C75 124.4(4)
C72 C71 C70 121.7(5)
C72 C71 H71A 119.1
C70 C71 H71A 119.1
C73 C72 C71 120.9(5)
C73 C72 H72A 119.5
C71 C72 H72A 119.5
C72 C73 C74 120.9(5)
C72 C73 H73A 119.6
C74 C73 H73A 119.6
C69 C74 C73 117.7(5)
C69 C74 C78 122.5(4)
C73 C74 C78 119.8(4)
C77 C75 C70 113.1(4)
C77 C75 C76 108.1(4)
C70 C75 C76 111.5(4)
C77 C75 H75A 108.0
C70 C75 H75A 108.0
C76 C75 H75A 108.0
C75 C76 H76A 109.5
C75 C76 H76B 109.5
H76A C76 H76B 109.5
C75 C76 H76C 109.5
H76A C76 H76C 109.5
H76B C76 H76C 109.5
C75 C77 H77A 109.5
C75 C77 H77B 109.5
H77A C77 H77B 109.5
C75 C77 H77C 109.5
H77A C77 H77C 109.5
H77B C77 H77C 109.5
C74 C78 C80 112.7(5)
C74 C78 C79 110.8(5)
C80 C78 C79 110.5(4)
C74 C78 H78A 107.5
C80 C78 H78A 107.5
C79 C78 H78A 107.5
C78 C79 H79A 109.5
C78 C79 H79B 109.5
H79A C79 H79B 109.5
C78 C79 H79C 109.5
H79A C79 H79C 109.5
H79B C79 H79C 109.5
C78 C80 H80A 109.5
C78 C80 H80B 109.5
H80A C80 H80B 109.5
C78 C80 H80C 109.5
H80A C80 H80C 109.5
H80B C80 H80C 109.5
C86 C81 C82 121.9(4)
C86 C81 N5 119.3(3)
C82 C81 N5 118.7(3)
C83 C82 C81 117.4(4)
C83 C82 C87 120.5(4)
C81 C82 C87 122.0(4)
C84 C83 C82 121.6(4)
C84 C83 H83A 119.2
C82 C83 H83A 119.2
C83 C84 C85 120.3(4)
C83 C84 H84A 119.9
C85 C84 H84A 119.9
C84 C85 C86 121.4(4)
C84 C85 H85A 119.3
C86 C85 H85A 119.3
C85 C86 C81 117.3(4)
C85 C86 C90 118.7(3)
C81 C86 C90 124.0(3)
C82 C87 C89 113.2(3)
C82 C87 C88 113.9(3)
C89 C87 C88 107.9(4)
C82 C87 H87A 107.2
C89 C87 H87A 107.2
C88 C87 H87A 107.2
C87 C88 H88A 109.5
C87 C88 H88B 109.5
H88A C88 H88B 109.5
C87 C88 H88C 109.5
H88A C88 H88C 109.5
H88B C88 H88C 109.5
C87 C89 H89A 109.5
C87 C89 H89B 109.5
H89A C89 H89B 109.5
C87 C89 H89C 109.5
H89A C89 H89C 109.5
H89B C89 H89C 109.5
C86 C90 C91 111.8(3)
C86 C90 C92 111.1(3)
C91 C90 C92 109.8(3)
C86 C90 H90A 108.0
C91 C90 H90A 108.0
C92 C90 H90A 108.0
C90 C91 H91A 109.5
C90 C91 H91B 109.5
H91A C91 H91B 109.5
C90 C91 H91C 109.5
H91A C91 H91C 109.5
H91B C91 H91C 109.5
C90 C92 H92A 109.5
C90 C92 H92B 109.5
H92A C92 H92B 109.5
C90 C92 H92C 109.5
H92A C92 H92C 109.5
H92B C92 H92C 109.5
N1S C1S C2S 177.2(5)
C3S C2S C7S 120.1(5)
C3S C2S C1S 120.7(5)
C7S C2S C1S 119.2(4)
C2S C3S C4S 119.5(5)
C2S C3S H3SA 120.3
C4S C3S H3SA 120.3
C5S C4S C3S 120.6(5)
C5S C4S H4SA 119.7
C3S C4S H4SA 119.7
C4S C5S C6S 119.7(5)
C4S C5S H5SA 120.2
C6S C5S H5SA 120.2
C7S C6S C5S 121.1(5)
C7S C6S H6SA 119.5
C5S C6S H6SA 119.5
C6S C7S C2S 119.1(5)
C6S C7S H7SA 120.5
C2S C7S H7SA 120.5
N2S C8S C9S 177.7(9)
C8S C9S C14S 121.0(6)
C8S C9S C10S 118.1(7)
C14S C9S C10S 121.0(7)
C11S C10S C9S 117.3(7)
C11S C10S H10C 121.4
C9S C10S H10C 121.4
C12S C11S C10S 123.1(8)
C12S C11S H11B 118.4
C10S C11S H11B 118.4
C11S C12S C13S 120.1(8)
C11S C12S H12C 120.0
C13S C12S H12C 120.0
C12S C13S C14S 118.4(7)
C12S C13S H13C 120.8
C14S C13S H13C 120.8
C9S C14S C13S 120.1(7)
C9S C14S H14B 120.0
C13S C14S H14B 120.0
C16S C15S H15C 109.5
C16S C15S H15D 109.5
H15C C15S H15D 109.5
C16S C15S H15E 109.5
H15C C15S H15E 109.5
H15D C15S H15E 109.5
C15S C16S C17S 124.5(12)
C15S C16S H16B 106.2
C17S C16S H16B 106.2
C15S C16S H16C 106.2
C17S C16S H16C 106.2
H16B C16S H16C 106.4
C18S C17S C16S 138.6(12)
C18S C17S H17C 102.4
C16S C17S H17C 102.4
C18S C17S H17D 102.4
C16S C17S H17D 102.4
H17C C17S H17D 104.9
C17S C18S C19S 127.5(10)
C17S C18S H18A 105.4
C19S C18S H18A 105.4
C17S C18S H18B 105.4
C19S C18S H18B 105.4
H18A C18S H18B 106.0
C18S C19S H19B 109.5
C18S C19S H19C 109.5
H19B C19S H19C 109.5
C18S C19S H19D 109.5
H19B C19S H19D 109.5
H19C C19S H19D 109.5

loop_
_geom_bond_atom_site_label_1
_geom_bond_atom_site_label_2
_geom_bond_distance
P1 C1 1.686(4)
P1 C2 1.925(4)
P2 C47 1.674(4)
P2 C48 1.924(4)
Al1 N3 1.862(3)
Al1 N2 1.904(3)
Al1 N1 1.905(3)
Al1 C1 1.985(4)
Al2 N6 1.868(3)
Al2 N5 1.897(3)
Al2 N4 1.901(3)
Al2 C47 1.984(4)
N1 C20 1.346(5)
N1 C35 1.458(5)
N2 C18 1.342(5)
N2 C23 1.449(5)
N3 C2 1.271(5)
N4 C64 1.345(5)
N4 C69 1.459(5)
N5 C66 1.344(4)
N5 C81 1.458(5)
N6 C48 1.274(5)
C00K C14 1.528(6)
C00K C11 1.540(6)
C00K H00A 0.9900
C00K H00B 0.9900
C1 C9 1.520(5)
C2 C3 1.517(6)
C3 C4 1.390(6)
C3 C8 1.395(6)
C4 C5 1.389(6)
C4 H4A 0.9500
C5 C6 1.385(7)
C5 H5A 0.9500
C6 C7 1.377(7)
C6 H6A 0.9500
C7 C8 1.390(6)
C7 H7A 0.9500
C8 H8A 0.9500
C9 C10 1.540(5)
C9 C13 1.544(5)
C9 C17 1.543(5)
C10 C11 1.541(6)
C10 H10A 0.9900
C10 H10B 0.9900
C11 C12 1.533(6)
C11 H11A 1.0000
C12 C16 1.535(6)
C12 H12A 0.9900
C12 H12B 0.9900
C13 C14 1.537(6)
C13 H13A 0.9900
C13 H13B 0.9900
C14 C15 1.530(5)
C14 H14A 1.0000
C15 C16 1.535(6)
C15 H15A 0.9900
C15 H15B 0.9900
C16 C17 1.533(6)
C16 H16A 1.0000
C17 H17A 0.9900
C17 H17B 0.9900
C18 C19 1.402(5)
C18 C22 1.501(5)
C018 C61 1.544(5)
C018 C55 1.542(5)
C018 H01A 0.9900
C018 H01B 0.9900
C19 C20 1.400(5)
C19 H19A 0.9500
C20 C21 1.519(5)
C21 H21A 0.9800
C21 H21B 0.9800
C21 H21C 0.9800
C22 H22A 0.9800
C22 H22B 0.9800
C22 H22C 0.9800
C23 C28 1.402(6)
C23 C24 1.406(6)
C24 C25 1.387(6)
C24 C29 1.523(6)
C25 C26 1.370(7)
C25 H25A 0.9500
C26 C27 1.370(7)
C26 H26A 0.9500
C27 C28 1.400(6)
C27 H27A 0.9500
C28 C32 1.515(6)
C29 C30 1.512(7)
C29 C31 1.524(6)
C29 H29A 1.0000
C30 H30A 0.9800
C30 H30B 0.9800
C30 H30C 0.9800
C31 H31A 0.9800
C31 H31B 0.9800
C31 H31C 0.9800
C32 C33 1.539(6)
C32 C34 1.545(7)
C32 H32A 1.0000
C33 H33A 0.9800
C33 H33B 0.9800
C33 H33C 0.9800
C34 H34A 0.9800
C34 H34B 0.9800
C34 H34C 0.9800
C35 C36 1.394(6)
C35 C40 1.409(6)
C36 C37 1.397(6)
C36 C41 1.515(7)
C37 C38 1.370(6)
C37 H37A 0.9500
C38 C39 1.361(7)
C38 H38A 0.9500
C39 C40 1.399(6)
C39 H39A 0.9500
C40 C44 1.525(6)
C41 C42 1.506(8)
C41 C43 1.569(9)
C41 H41A 1.0000
C42 H42A 0.9800
C42 H42B 0.9800
C42 H42C 0.9800
C43 H43A 0.9800
C43 H43B 0.9800
C43 H43C 0.9800
C44 C45 1.517(7)
C44 C46 1.537(7)
C44 H44A 1.0000
C45 H45A 0.9800
C45 H45B 0.9800
C45 H45C 0.9800
C46 H46A 0.9800
C46 H46B 0.9800
C46 H46C 0.9800
C47 C55 1.527(5)
C48 C49 1.505(6)
C49 C54 1.381(6)
C49 C50 1.394(6)
C50 C51 1.381(7)
C50 H50A 0.9500
C51 C52 1.366(8)
C51 H51A 0.9500
C52 C53 1.386(8)
C52 H52A 0.9500
C53 C54 1.399(6)
C53 H53A 0.9500
C54 H54A 0.9500
C55 C56 1.539(5)
C55 C60 1.547(5)
C56 C57 1.538(5)
C56 H56A 0.9900
C56 H56B 0.9900
C57 C58 1.524(6)
C57 C63 1.538(6)
C57 H57A 1.0000
C58 C59 1.529(5)
C58 H58A 0.9900
C58 H58B 0.9900
C59 C60 1.538(5)
C59 C62 1.534(6)
C59 H59A 1.0000
C60 H60A 0.9900
C60 H60B 0.9900
C61 C63 1.527(6)
C61 C62 1.537(6)
C61 H61A 1.0000
C62 H62A 0.9900
C62 H62B 0.9900
C63 H63A 0.9900
C63 H63B 0.9900
C64 C65 1.397(5)
C64 C67 1.508(5)
C65 C66 1.399(5)
C65 H65A 0.9500
C66 C68 1.507(5)
C67 H67A 0.9800
C67 H67B 0.9800
C67 H67C 0.9800
C68 H68A 0.9800
C68 H68B 0.9800
C68 H68C 0.9800
C69 C74 1.398(6)
C69 C70 1.422(6)
C70 C71 1.392(6)
C70 C75 1.524(7)
C71 C72 1.373(7)
C71 H71A 0.9500
C72 C73 1.360(7)
C72 H72A 0.9500
C73 C74 1.407(6)
C73 H73A 0.9500
C74 C78 1.516(7)
C75 C77 1.515(6)
C75 C76 1.541(7)
C75 H75A 1.0000
C76 H76A 0.9800
C76 H76B 0.9800
C76 H76C 0.9800
C77 H77A 0.9800
C77 H77B 0.9800
C77 H77C 0.9800
C78 C80 1.523(7)
C78 C79 1.531(7)
C78 H78A 1.0000
C79 H79A 0.9800
C79 H79B 0.9800
C79 H79C 0.9800
C80 H80A 0.9800
C80 H80B 0.9800
C80 H80C 0.9800
C81 C86 1.408(5)
C81 C82 1.414(5)
C82 C83 1.395(6)
C82 C87 1.525(5)
C83 C84 1.373(6)
C83 H83A 0.9500
C84 C85 1.377(6)
C84 H84A 0.9500
C85 C86 1.402(5)
C85 H85A 0.9500
C86 C90 1.525(5)
C87 C89 1.536(6)
C87 C88 1.541(6)
C87 H87A 1.0000
C88 H88A 0.9800
C88 H88B 0.9800
C88 H88C 0.9800
C89 H89A 0.9800
C89 H89B 0.9800
C89 H89C 0.9800
C90 C91 1.529(6)
C90 C92 1.536(5)
C90 H90A 1.0000
C91 H91A 0.9800
C91 H91B 0.9800
C91 H91C 0.9800
C92 H92A 0.9800
C92 H92B 0.9800
C92 H92C 0.9800
N1S C1S 1.143(6)
C1S C2S 1.432(7)
C2S C3S 1.386(6)
C2S C7S 1.389(6)
C3S C4S 1.386(7)
C3S H3SA 0.9500
C4S C5S 1.364(7)
C4S H4SA 0.9500
C5S C6S 1.381(7)
C5S H5SA 0.9500
C6S C7S 1.373(7)
C6S H6SA 0.9500
C7S H7SA 0.9500
N2S C8S 1.142(8)
C8S C9S 1.381(9)
C9S C14S 1.372(8)
C9S C10S 1.399(8)
C10S C11S 1.375(9)
C10S H10C 0.9500
C11S C12S 1.344(9)
C11S H11B 0.9500
C12S C13S 1.393(9)
C12S H12C 0.9500
C13S C14S 1.402(8)
C13S H13C 0.9500
C14S H14B 0.9500
C15S C16S 1.382(6)
C15S H15C 0.9800
C15S H15D 0.9800
C15S H15E 0.9800
C16S C17S 1.383(6)
C16S H16B 0.9900
C16S H16C 0.9900
C17S C18S 1.379(6)
C17S H17C 0.9900
C17S H17D 0.9900
C18S C19S 1.386(6)
C18S H18A 0.9900
C18S H18B 0.9900
C19S H19B 0.9800
C19S H19C 0.9800
C19S H19D 0.9800
